data_7110321
loop_
_publ_author_name
'Braunschweig, Holger'
'D'Andola, Giovanni'
'Welton, Tom'
'White, Andrew J. P.'

_publ_section_title
;
 Novel organocycloborates via Grignard reagentsElectronic supplementary
 information (ESI) available: experimental details and 1H, 13C and 11B NMR
 data for 1, 2, 3and 4, single crystal X-ray data and additional figures
 for 3and 4. See http://www.rsc.org/suppdata/cc/b4/b404864d/
;
_journal_issue 15
_journal_name_full 'Chemical Communications'
_journal_page_first 1738
_journal_page_last 1739
_journal_paper_doi 10.1039/b404864d
_journal_year 2004
_chemical_formula_sum 'C37 H72 B Br Mg O6'
_chemical_formula_weight 727.98
_chemical_name_systematic
;
?
;
_space_group_IT_number 14
_symmetry_cell_setting monoclinic
_symmetry_space_group_name_Hall '-P 2ybc'
_symmetry_space_group_name_H-M 'P 1 21/c 1'
_atom_sites_solution_hydrogens geom
_atom_sites_solution_primary direct
_atom_sites_solution_secondary difmap
_audit_creation_method SHELXL-97
_cell_angle_alpha 90.00
_cell_angle_beta 93.597(15)
_cell_angle_gamma 90.00
_cell_formula_units_Z 4
_cell_length_a 10.953(2)
_cell_length_b 14.4213(16)
_cell_length_c 25.584(3)
_cell_measurement_reflns_used 35
_cell_measurement_temperature 203(2)
_cell_measurement_theta_max 12.51
_cell_measurement_theta_min 4.57
_cell_volume 4033.2(10)
_computing_cell_refinement 'Bruker XSCANS'
_computing_data_collection 'Bruker XSCANS'
_computing_data_reduction 'Bruker SHELXTL'
_computing_molecular_graphics 'Bruker SHELXTL'
_computing_publication_material 'Bruker SHELXTL'
_computing_structure_refinement 'SHELXL-97 (Sheldrick, 1997)'
_computing_structure_solution 'SHELXS-97 (Sheldrick, 1990)'
_diffrn_ambient_temperature 203(2)
_diffrn_measured_fraction_theta_full 0.993
_diffrn_measured_fraction_theta_max 0.993
_diffrn_measurement_device_type 'Bruker P4'
_diffrn_measurement_method '\w scans'
_diffrn_radiation_monochromator graphite
_diffrn_radiation_source 'fine-focus sealed tube'
_diffrn_radiation_type MoK\a
_diffrn_radiation_wavelength 0.71073
_diffrn_reflns_av_R_equivalents 0.0224
_diffrn_reflns_av_sigmaI/netI 0.0611
_diffrn_reflns_limit_h_max 13
_diffrn_reflns_limit_h_min 0
_diffrn_reflns_limit_k_max 0
_diffrn_reflns_limit_k_min -17
_diffrn_reflns_limit_l_max 30
_diffrn_reflns_limit_l_min -30
_diffrn_reflns_number 7435
_diffrn_reflns_theta_full 25.00
_diffrn_reflns_theta_max 25.00
_diffrn_reflns_theta_min 1.86
_diffrn_standards_interval_count 97
_diffrn_standards_number 3
_exptl_absorpt_coefficient_mu 1.075
_exptl_absorpt_correction_T_max 0.8712
_exptl_absorpt_correction_T_min 0.5761
_exptl_absorpt_correction_type empirical
_exptl_crystal_colour Colourless
_exptl_crystal_density_diffrn 1.199
_exptl_crystal_density_method 'not measured'
_exptl_crystal_description blocks
_exptl_crystal_F_000 1576
_exptl_crystal_size_max 1.00
_exptl_crystal_size_mid 0.50
_exptl_crystal_size_min 0.50
_refine_diff_density_max 0.299
_refine_diff_density_min -0.224
_refine_diff_density_rms 0.054
_refine_ls_extinction_coef 0.0002(2)
_refine_ls_extinction_expression Fc^*^=kFc[1+0.001xFc^2^\l^3^/sin(2\q)]^-1/4^
_refine_ls_extinction_method SHELXL
_refine_ls_goodness_of_fit_ref 0.979
_refine_ls_hydrogen_treatment mixed
_refine_ls_matrix_type full
_refine_ls_number_parameters 513
_refine_ls_number_reflns 7040
_refine_ls_number_restraints 626
_refine_ls_restrained_S_all 0.969
_refine_ls_R_factor_all 0.0899
_refine_ls_R_factor_gt 0.0464
_refine_ls_shift/su_max 0.002
_refine_ls_shift/su_mean 0.000
_refine_ls_structure_factor_coef Fsqd
_refine_ls_weighting_details 'calc w=1/[\s^2^(Fo^2^)+(0.0509P)^2^+0.0000P] where P=(Fo^2^+2Fc^2^)/3'
_refine_ls_weighting_scheme calc
_refine_ls_wR_factor_gt 0.0951
_refine_ls_wR_factor_ref 0.1072
_reflns_number_gt 4555
_reflns_number_total 7040
_reflns_threshold_expression >2sigma(I)
_cod_data_source_file b404864dsup1.cif
_cod_data_source_block Compound_4
_cod_depositor_comments
;
The following automatic conversions were performed:

'_symmetry_cell_setting' value 'Monoclinic' changed to 'monoclinic'
according to /home/saulius/struct/CIF-dictionaries/cif_core.dic
dictionary named 'cif_core.dic' version 2.4.2 from
2011-04-26.

'_exptl_absorpt_correction_type' value 'Empirical'
changed to 'empirical' according to
/home/saulius/struct/CIF-dictionaries/cif_core.dic dictionary named
'cif_core.dic' version 2.4.2 from 2011-04-26.

Automatic conversion script
Id: cif_fix_values 1891 2012-01-12 08:04:46Z andrius 
;
_cod_original_cell_volume 4033.4(11)
_cod_original_sg_symbol_H-M P2(1)/c
_cod_database_code 7110321

loop_
_symmetry_equiv_pos_as_xyz
'x, y, z'
'-x, y+1/2, -z+1/2'
'-x, -y, -z'
'x, -y-1/2, z-1/2'

loop_
_atom_site_label
_atom_site_type_symbol
_atom_site_fract_x
_atom_site_fract_y
_atom_site_fract_z
_atom_site_U_iso_or_equiv
_atom_site_adp_type
_atom_site_occupancy
_atom_site_symmetry_multiplicity
_atom_site_calc_flag
_atom_site_refinement_flags
_atom_site_disorder_assembly
_atom_site_disorder_group
B B 0.2253(4) 0.3998(3) 0.22476(15) 0.0394(8) Uani 1 1 d . . .
C1 C 0.1081(4) 0.3655(3) 0.25730(17) 0.0546(10) Uani 1 1 d . . .
H1A H 0.1163 0.3912 0.2928 0.065 Uiso 1 1 calc R . .
H1B H 0.0325 0.3902 0.2401 0.065 Uiso 1 1 calc R . .
C2 C 0.0983(4) 0.2605(3) 0.2607(2) 0.0698(13) Uani 1 1 d . . .
H2A H 0.0287 0.2441 0.2811 0.084 Uiso 1 1 calc R . .
H2B H 0.0829 0.2350 0.2254 0.084 Uiso 1 1 calc R . .
C3 C 0.2132(4) 0.2175(3) 0.28578(18) 0.0656(12) Uani 1 1 d . . .
H3A H 0.2037 0.1499 0.2861 0.079 Uiso 1 1 calc R . .
H3B H 0.2241 0.2385 0.3222 0.079 Uiso 1 1 calc R . .
C4 C 0.3265(4) 0.2419(3) 0.25757(16) 0.0553(10) Uani 1 1 d . . .
H4A H 0.3198 0.2149 0.2224 0.066 Uiso 1 1 calc R . .
H4B H 0.3984 0.2148 0.2765 0.066 Uiso 1 1 calc R . .
C5 C 0.3442(3) 0.3460(3) 0.25322(16) 0.0526(9) Uani 1 1 d . . .
H5A H 0.4160 0.3580 0.2332 0.063 Uiso 1 1 calc R . .
H5B H 0.3608 0.3717 0.2884 0.063 Uiso 1 1 calc R . .
C6 C 0.2081(4) 0.3784(3) 0.16165(15) 0.0597(11) Uani 1 1 d . . .
H6A H 0.2012 0.3104 0.1569 0.072 Uiso 1 1 calc R . .
C7 C 0.3221(5) 0.4118(4) 0.13447(19) 0.0845(15) Uani 1 1 d U . .
H7A H 0.3914 0.3724 0.1462 0.101 Uiso 1 1 calc R . .
H7B H 0.3074 0.4026 0.0967 0.101 Uiso 1 1 calc R . .
C8 C 0.3591(5) 0.5138(4) 0.1442(2) 0.0861(15) Uani 1 1 d U . .
H8A H 0.4430 0.5224 0.1339 0.103 Uiso 1 1 calc R . .
H8B H 0.3058 0.5533 0.1215 0.103 Uiso 1 1 calc R . .
C9 C 0.3520(4) 0.5459(3) 0.2001(2) 0.0657(12) Uani 1 1 d . . .
H9A H 0.3540 0.6138 0.2007 0.079 Uiso 1 1 calc R . .
H9B H 0.4248 0.5237 0.2206 0.079 Uiso 1 1 calc R . .
C10 C 0.2389(3) 0.5133(3) 0.22657(15) 0.0503(9) Uani 1 1 d . . .
H10A H 0.2494 0.5316 0.2639 0.060 Uiso 1 1 calc R . .
C11 C 0.1215(4) 0.5595(3) 0.20361(19) 0.0658(12) Uani 1 1 d . . .
H11A H 0.0564 0.5478 0.2273 0.079 Uiso 1 1 calc R . .
H11B H 0.1349 0.6266 0.2027 0.079 Uiso 1 1 calc R . .
C12 C 0.0771(5) 0.5279(4) 0.1490(2) 0.0876(16) Uani 1 1 d U . .
H12A H 0.1231 0.5618 0.1235 0.105 Uiso 1 1 calc R . .
H12B H -0.0091 0.5453 0.1431 0.105 Uiso 1 1 calc R . .
C13 C 0.0892(5) 0.4231(4) 0.1382(2) 0.0835(15) Uani 1 1 d U . .
H13A H 0.0195 0.3910 0.1522 0.100 Uiso 1 1 calc R . .
H13B H 0.0844 0.4134 0.1002 0.100 Uiso 1 1 calc R . .
Mg Mg 0.73903(9) 0.44674(8) 0.40622(4) 0.0325(2) Uani 1 1 d . A .
Br Br 0.75280(3) 0.49517(3) 0.504000(11) 0.04546(11) Uani 1 1 d . . .
O20 O 0.87778(19) 0.54392(16) 0.38768(8) 0.0368(5) Uani 1 1 d . . .
C21 C 0.9417(3) 0.6060(3) 0.42572(14) 0.0488(9) Uani 1 1 d . . .
H21A H 0.9836 0.5702 0.4540 0.059 Uiso 1 1 calc R . .
H21B H 0.8836 0.6483 0.4410 0.059 Uiso 1 1 calc R . .
C22 C 1.0334(4) 0.6600(3) 0.39580(15) 0.0502(9) Uani 1 1 d . . .
H22A H 1.1086 0.6716 0.4176 0.060 Uiso 1 1 calc R . .
H22B H 0.9991 0.7194 0.3833 0.060 Uiso 1 1 calc R . .
C23 C 1.0570(3) 0.5961(3) 0.35039(14) 0.0486(9) Uani 1 1 d . . .
H23A H 1.0861 0.6309 0.3207 0.058 Uiso 1 1 calc R . .
H23B H 1.1170 0.5482 0.3609 0.058 Uiso 1 1 calc R . .
C24 C 0.9320(3) 0.5545(3) 0.33717(13) 0.0440(8) Uani 1 1 d . . .
H24A H 0.8823 0.5957 0.3140 0.053 Uiso 1 1 calc R . .
H24B H 0.9393 0.4943 0.3199 0.053 Uiso 1 1 calc R . .
O30 O 0.7273(2) 0.40861(16) 0.32560(8) 0.0355(5) Uani 1 1 d . . .
C31 C 0.6646(3) 0.4624(3) 0.28354(12) 0.0435(8) Uani 1 1 d . . .
H31A H 0.6861 0.5282 0.2868 0.052 Uiso 1 1 calc R . .
H31B H 0.5757 0.4561 0.2846 0.052 Uiso 1 1 calc R . .
C32 C 0.7079(4) 0.4226(3) 0.23317(14) 0.0610(12) Uani 1 1 d . . .
H32A H 0.7833 0.4527 0.2234 0.073 Uiso 1 1 calc R . .
H32B H 0.6452 0.4289 0.2043 0.073 Uiso 1 1 calc R . .
C33 C 0.7298(4) 0.3214(3) 0.24762(15) 0.0602(11) Uani 1 1 d . . .
H33A H 0.6529 0.2864 0.2463 0.072 Uiso 1 1 calc R . .
H33B H 0.7861 0.2920 0.2244 0.072 Uiso 1 1 calc R . .
C34 C 0.7857(3) 0.3281(3) 0.30284(13) 0.0448(8) Uani 1 1 d . . .
H34A H 0.7693 0.2717 0.3226 0.054 Uiso 1 1 calc R . .
H34B H 0.8744 0.3371 0.3029 0.054 Uiso 1 1 calc R . .
O40 O 0.6002(2) 0.34582(16) 0.41888(9) 0.0386(5) Uani 1 1 d D . .
C41 C 0.5557(18) 0.2748(14) 0.3815(5) 0.044(4) Uani 0.54(2) 1 d PD A 1
H41A H 0.6238 0.2371 0.3705 0.053 Uiso 0.54(2) 1 calc PR A 1
H41B H 0.5148 0.3037 0.3505 0.053 Uiso 0.54(2) 1 calc PR A 1
C42 C 0.4673(12) 0.2160(8) 0.4092(4) 0.063(3) Uani 0.54(2) 1 d PD A 1
H42A H 0.5080 0.1615 0.4251 0.075 Uiso 0.54(2) 1 calc PR A 1
H42B H 0.3994 0.1956 0.3851 0.075 Uiso 0.54(2) 1 calc PR A 1
C43 C 0.4230(11) 0.2811(10) 0.4507(7) 0.076(5) Uani 0.54(2) 1 d PD A 1
H43A H 0.3576 0.3217 0.4362 0.091 Uiso 0.54(2) 1 calc PR A 1
H43B H 0.3932 0.2464 0.4803 0.091 Uiso 0.54(2) 1 calc PR A 1
C44 C 0.5360(12) 0.3355(11) 0.4670(4) 0.074(8) Uani 0.54(2) 1 d PD A 1
H44A H 0.5145 0.3962 0.4810 0.088 Uiso 0.54(2) 1 calc PR A 1
H44B H 0.5866 0.3020 0.4937 0.088 Uiso 0.54(2) 1 calc PR A 1
C41' C 0.539(2) 0.2847(17) 0.3802(5) 0.051(7) Uani 0.46(2) 1 d PD A 2
H41C H 0.5888 0.2295 0.3747 0.061 Uiso 0.46(2) 1 calc PR A 2
H41D H 0.5242 0.3169 0.3466 0.061 Uiso 0.46(2) 1 calc PR A 2
C42' C 0.4209(11) 0.2587(12) 0.4025(4) 0.055(4) Uani 0.46(2) 1 d PD A 2
H42C H 0.3905 0.1992 0.3886 0.066 Uiso 0.46(2) 1 calc PR A 2
H42D H 0.3584 0.3064 0.3954 0.066 Uiso 0.46(2) 1 calc PR A 2
C43' C 0.4577(16) 0.2522(13) 0.4612(5) 0.077(6) Uani 0.46(2) 1 d PDU A 2
H43C H 0.3866 0.2584 0.4824 0.092 Uiso 0.46(2) 1 calc PR A 2
H43D H 0.4998 0.1938 0.4699 0.092 Uiso 0.46(2) 1 calc PR A 2
C44' C 0.5420(11) 0.3334(10) 0.4684(3) 0.045(6) Uani 0.46(2) 1 d PD A 2
H44C H 0.4961 0.3892 0.4768 0.054 Uiso 0.46(2) 1 calc PR A 2
H44D H 0.6039 0.3216 0.4969 0.054 Uiso 0.46(2) 1 calc PR A 2
O50 O 0.8726(2) 0.34185(17) 0.41823(8) 0.0396(5) Uani 1 1 d . . .
C51 C 0.8527(4) 0.2603(3) 0.44992(18) 0.0597(11) Uani 1 1 d . A .
H51A H 0.8012 0.2153 0.4301 0.072 Uiso 1 1 calc R . .
H51B H 0.8122 0.2774 0.4816 0.072 Uiso 1 1 calc R . .
C52 C 0.9763(4) 0.2194(3) 0.46416(16) 0.0567(10) Uani 1 1 d . . .
H52A H 1.0044 0.2360 0.5001 0.068 Uiso 1 1 calc R A .
H52B H 0.9743 0.1516 0.4610 0.068 Uiso 1 1 calc R . .
C53 C 1.0571(4) 0.2606(4) 0.4258(2) 0.0728(13) Uani 1 1 d . A .
H53A H 1.0560 0.2235 0.3936 0.087 Uiso 1 1 calc R . .
H53B H 1.1416 0.2654 0.4406 0.087 Uiso 1 1 calc R . .
C54 C 1.0034(3) 0.3542(3) 0.41523(17) 0.0556(10) Uani 1 1 d . A .
H54A H 1.0352 0.3990 0.4415 0.067 Uiso 1 1 calc R . .
H54B H 1.0224 0.3762 0.3804 0.067 Uiso 1 1 calc R . .
O60 O 0.60082(19) 0.54506(16) 0.38643(9) 0.0369(5) Uani 1 1 d D . .
C61 C 0.6189(4) 0.6435(3) 0.3955(4) 0.0410(16) Uani 0.755(19) 1 d PD A 1
H61A H 0.6828 0.6672 0.3739 0.049 Uiso 0.755(19) 1 calc PR A 1
H61B H 0.6441 0.6550 0.4323 0.049 Uiso 0.755(19) 1 calc PR A 1
C62 C 0.5007(5) 0.6906(4) 0.3813(4) 0.059(2) Uani 0.755(19) 1 d PD A 1
H62A H 0.5116 0.7397 0.3555 0.070 Uiso 0.755(19) 1 calc PR A 1
H62B H 0.4670 0.7180 0.4123 0.070 Uiso 0.755(19) 1 calc PR A 1
C63 C 0.4175(7) 0.6156(5) 0.3585(5) 0.076(3) Uani 0.755(19) 1 d PD A 1
H63A H 0.3339 0.6242 0.3692 0.091 Uiso 0.755(19) 1 calc PR A 1
H63B H 0.4159 0.6162 0.3201 0.091 Uiso 0.755(19) 1 calc PR A 1
C64 C 0.4695(4) 0.5275(4) 0.3794(4) 0.0492(17) Uani 0.755(19) 1 d PD A 1
H64A H 0.4357 0.5118 0.4129 0.059 Uiso 0.755(19) 1 calc PR A 1
H64B H 0.4524 0.4765 0.3547 0.059 Uiso 0.755(19) 1 calc PR A 1
C61' C 0.6177(12) 0.6455(9) 0.3799(10) 0.045(7) Uiso 0.245(19) 1 d PD A 2
H61C H 0.6839 0.6585 0.3569 0.054 Uiso 0.245(19) 1 calc PR A 2
H61D H 0.6359 0.6759 0.4137 0.054 Uiso 0.245(19) 1 calc PR A 2
C62' C 0.4959(13) 0.6769(11) 0.3553(9) 0.043(5) Uiso 0.245(19) 1 d PD A 2
H62C H 0.4806 0.7421 0.3634 0.051 Uiso 0.245(19) 1 calc PR A 2
H62D H 0.4925 0.6690 0.3172 0.051 Uiso 0.245(19) 1 calc PR A 2
C63' C 0.4048(10) 0.6148(11) 0.3795(7) 0.038(5) Uiso 0.245(19) 1 d PD A 2
H63C H 0.3713 0.6452 0.4098 0.046 Uiso 0.245(19) 1 calc PR A 2
H63D H 0.3373 0.5996 0.3540 0.046 Uiso 0.245(19) 1 calc PR A 2
C64' C 0.4734(11) 0.5300(9) 0.3960(7) 0.025(5) Uiso 0.245(19) 1 d PD A 2
H64C H 0.4647 0.5180 0.4333 0.030 Uiso 0.245(19) 1 calc PR A 2
H64D H 0.4415 0.4764 0.3760 0.030 Uiso 0.245(19) 1 calc PR A 2
O70 O 0.7012(13) 0.1252(7) 0.5293(5) 0.168(5) Uani 0.662(4) 1 d PDU B 1
C71 C 0.7156(19) 0.1131(9) 0.5803(6) 0.142(6) Uani 0.662(4) 1 d PDU B 1
H71A H 0.6455 0.1383 0.5976 0.170 Uiso 0.662(4) 1 calc PR B 1
H71B H 0.7901 0.1441 0.5945 0.170 Uiso 0.662(4) 1 calc PR B 1
C72 C 0.7247(13) 0.0131(8) 0.5886(3) 0.114(3) Uani 0.662(4) 1 d PDU B 1
H72A H 0.7891 -0.0016 0.6156 0.137 Uiso 0.662(4) 1 calc PR B 1
H72B H 0.6469 -0.0122 0.5991 0.137 Uiso 0.662(4) 1 calc PR B 1
C73 C 0.7533(18) -0.0226(9) 0.5400(8) 0.139(6) Uani 0.662(4) 1 d PDU B 1
H73A H 0.7093 -0.0807 0.5324 0.166 Uiso 0.662(4) 1 calc PR B 1
H73B H 0.8414 -0.0341 0.5393 0.166 Uiso 0.662(4) 1 calc PR B 1
C74 C 0.7143(19) 0.0490(13) 0.5022(4) 0.162(6) Uani 0.662(4) 1 d PDU B 1
H74A H 0.7761 0.0578 0.4765 0.194 Uiso 0.662(4) 1 calc PR B 1
H74B H 0.6368 0.0317 0.4835 0.194 Uiso 0.662(4) 1 calc PR B 1
O70' O 0.808(2) 0.115(2) 0.5397(14) 0.130(11) Uiso 0.170(7) 1 d PDU C 2
C71' C 0.810(2) 0.0329(17) 0.5175(11) 0.058(6) Uiso 0.170(7) 1 d PDU C 2
H71C H 0.8698 -0.0077 0.5359 0.070 Uiso 0.170(7) 1 calc PR C 2
H71D H 0.8290 0.0379 0.4807 0.070 Uiso 0.170(7) 1 calc PR C 2
C72' C 0.684(3) -0.003(2) 0.522(3) 0.151(16) Uiso 0.170(7) 1 d PDU C 2
H72C H 0.6577 -0.0390 0.4907 0.181 Uiso 0.170(7) 1 calc PR C 2
H72D H 0.6799 -0.0420 0.5529 0.181 Uiso 0.170(7) 1 calc PR C 2
C73' C 0.613(2) 0.077(3) 0.5258(18) 0.106(11) Uiso 0.170(7) 1 d PDU C 2
H73C H 0.5517 0.0678 0.5515 0.128 Uiso 0.170(7) 1 calc PR C 2
H73D H 0.5716 0.0921 0.4919 0.128 Uiso 0.170(7) 1 calc PR C 2
C74' C 0.699(3) 0.150(3) 0.543(3) 0.130(16) Uiso 0.170(7) 1 d PDU C 2
H74C H 0.6877 0.2041 0.5197 0.156 Uiso 0.170(7) 1 calc PR C 2
H74D H 0.6853 0.1688 0.5786 0.156 Uiso 0.170(7) 1 calc PR C 2
O70" O 0.753(4) 0.086(3) 0.585(2) 0.141(14) Uiso 0.168(7) 1 d PDU D 3
C71" C 0.825(3) 0.021(4) 0.569(3) 0.163(16) Uiso 0.168(7) 1 d PDU D 3
H71E H 0.8669 -0.0107 0.5989 0.196 Uiso 0.168(7) 1 calc PR D 3
H71F H 0.8870 0.0485 0.5476 0.196 Uiso 0.168(7) 1 calc PR D 3
C72" C 0.748(4) -0.043(4) 0.538(3) 0.105(14) Uiso 0.168(7) 1 d PDU D 3
H72E H 0.7785 -0.0508 0.5032 0.126 Uiso 0.168(7) 1 calc PR D 3
H72F H 0.7471 -0.1038 0.5553 0.126 Uiso 0.168(7) 1 calc PR D 3
C73" C 0.632(4) -0.004(3) 0.535(2) 0.144(14) Uiso 0.168(7) 1 d PDU D 3
H73E H 0.5721 -0.0481 0.5471 0.173 Uiso 0.168(7) 1 calc PR D 3
H73F H 0.6082 0.0130 0.4986 0.173 Uiso 0.168(7) 1 calc PR D 3
C74" C 0.639(3) 0.078(3) 0.568(2) 0.125(14) Uiso 0.168(7) 1 d PDU D 3
H74E H 0.6128 0.1329 0.5479 0.150 Uiso 0.168(7) 1 calc PR D 3
H74F H 0.5859 0.0706 0.5972 0.150 Uiso 0.168(7) 1 calc PR D 3

loop_
_atom_site_aniso_label
_atom_site_aniso_U_11
_atom_site_aniso_U_22
_atom_site_aniso_U_33
_atom_site_aniso_U_23
_atom_site_aniso_U_13
_atom_site_aniso_U_12
B 0.0370(19) 0.038(2) 0.0441(19) -0.0053(16) 0.0068(15) -0.0003(16)
C1 0.048(2) 0.044(2) 0.075(3) -0.0027(19) 0.0216(19) -0.0023(17)
C2 0.056(3) 0.047(2) 0.109(4) -0.001(2) 0.030(2) -0.004(2)
C3 0.080(3) 0.047(2) 0.072(3) 0.009(2) 0.024(2) -0.001(2)
C4 0.055(2) 0.054(2) 0.056(2) 0.0079(18) 0.0007(18) 0.0127(19)
C5 0.0385(19) 0.055(2) 0.064(2) 0.0042(19) 0.0027(16) -0.0035(18)
C6 0.078(3) 0.049(2) 0.051(2) -0.0044(18) -0.0017(19) 0.015(2)
C7 0.106(3) 0.084(3) 0.067(2) 0.003(2) 0.036(2) 0.025(3)
C8 0.085(3) 0.084(3) 0.093(3) 0.018(3) 0.040(2) 0.009(3)
C9 0.049(2) 0.049(2) 0.100(3) 0.016(2) 0.013(2) -0.003(2)
C10 0.051(2) 0.040(2) 0.0607(19) -0.0052(17) 0.0094(16) -0.0014(17)
C11 0.056(2) 0.047(2) 0.096(3) 0.003(2) 0.016(2) 0.011(2)
C12 0.084(3) 0.074(3) 0.101(3) 0.012(2) -0.020(3) 0.020(2)
C13 0.095(3) 0.075(3) 0.076(3) -0.004(2) -0.028(2) 0.014(3)
Mg 0.0269(5) 0.0384(6) 0.0328(5) -0.0005(4) 0.0056(4) -0.0018(5)
Br 0.03937(15) 0.0642(2) 0.03344(15) -0.00558(18) 0.00716(10) -0.0077(2)
O20 0.0305(11) 0.0455(13) 0.0351(10) -0.0038(9) 0.0081(9) -0.0077(10)
C21 0.0387(19) 0.059(2) 0.0496(19) -0.0143(18) 0.0063(15) -0.0142(18)
C22 0.044(2) 0.051(2) 0.057(2) -0.0019(18) 0.0039(17) -0.0150(18)
C23 0.0345(18) 0.058(2) 0.054(2) 0.0048(18) 0.0128(15) -0.0106(17)
C24 0.0399(18) 0.054(2) 0.0388(16) 0.0005(16) 0.0107(14) -0.0122(17)
O30 0.0355(11) 0.0386(12) 0.0328(10) -0.0013(9) 0.0062(8) 0.0025(10)
C31 0.0371(17) 0.055(2) 0.0388(16) 0.0026(15) 0.0036(13) 0.0002(15)
C32 0.062(3) 0.088(3) 0.0332(17) -0.0029(19) 0.0056(16) 0.009(2)
C33 0.066(3) 0.069(3) 0.045(2) -0.0211(19) 0.0039(18) 0.005(2)
C34 0.0475(19) 0.043(2) 0.0448(18) -0.0058(15) 0.0090(15) 0.0042(16)
O40 0.0346(12) 0.0434(13) 0.0387(12) -0.0007(10) 0.0089(10) -0.0084(10)
C41 0.039(5) 0.034(6) 0.058(9) -0.010(5) -0.002(5) -0.017(6)
C42 0.060(7) 0.055(6) 0.073(6) -0.001(5) 0.008(5) -0.019(5)
C43 0.055(6) 0.066(8) 0.111(13) -0.020(7) 0.044(7) -0.025(6)
C44 0.071(11) 0.094(15) 0.064(10) 0.011(8) 0.058(7) -0.021(9)
C41' 0.062(11) 0.062(12) 0.030(8) 0.007(6) 0.011(6) 0.008(7)
C42' 0.045(6) 0.067(9) 0.052(6) 0.005(5) -0.001(4) -0.023(5)
C43' 0.106(13) 0.082(12) 0.045(6) 0.005(7) 0.021(7) -0.043(10)
C44' 0.046(9) 0.043(9) 0.043(9) -0.012(6) -0.018(7) -0.011(6)
O50 0.0310(11) 0.0458(14) 0.0424(12) 0.0047(10) 0.0047(9) 0.0038(10)
C51 0.049(2) 0.054(2) 0.077(3) 0.022(2) 0.013(2) 0.0078(19)
C52 0.059(2) 0.051(2) 0.059(2) 0.0030(19) -0.0054(18) 0.011(2)
C53 0.042(2) 0.082(3) 0.096(3) 0.015(3) 0.013(2) 0.019(2)
C54 0.0309(19) 0.065(3) 0.071(3) 0.008(2) 0.0040(17) 0.0008(18)
O60 0.0296(11) 0.0380(12) 0.0436(11) -0.0030(10) 0.0068(9) 0.0000(10)
C61 0.043(3) 0.040(3) 0.040(4) 0.002(2) 0.006(2) -0.001(2)
C62 0.058(4) 0.044(3) 0.074(6) -0.003(3) 0.007(3) 0.006(3)
C63 0.055(4) 0.069(5) 0.100(7) 0.008(4) -0.021(4) 0.009(3)
C64 0.034(3) 0.059(4) 0.055(4) -0.010(3) 0.003(2) -0.003(2)
O70 0.265(14) 0.086(6) 0.152(11) 0.054(6) 0.013(9) 0.020(8)
C71 0.201(15) 0.096(9) 0.134(12) -0.013(9) 0.042(11) 0.027(10)
C72 0.160(10) 0.105(8) 0.081(5) 0.018(6) 0.031(6) -0.001(8)
C73 0.184(14) 0.082(9) 0.152(12) -0.001(8) 0.021(10) 0.033(9)
C74 0.228(16) 0.197(14) 0.061(6) 0.006(8) 0.012(8) -0.031(13)

loop_
_atom_type_symbol
_atom_type_description
_atom_type_scat_dispersion_real
_atom_type_scat_dispersion_imag
_atom_type_scat_source
C C 0.0033 0.0016 'International Tables Vol C Tables 4.2.6.8 and 6.1.1.4'
H H 0.0000 0.0000 'International Tables Vol C Tables 4.2.6.8 and 6.1.1.4'
B B 0.0013 0.0007 'International Tables Vol C Tables 4.2.6.8 and 6.1.1.4'
O O 0.0106 0.0060 'International Tables Vol C Tables 4.2.6.8 and 6.1.1.4'
Mg Mg 0.0486 0.0363 'International Tables Vol C Tables 4.2.6.8 and 6.1.1.4'
Br Br -0.2901 2.4595 'International Tables Vol C Tables 4.2.6.8 and 6.1.1.4'

loop_
_geom_angle_atom_site_label_1
_geom_angle_atom_site_label_2
_geom_angle_atom_site_label_3
_geom_angle
C6 B C10 102.7(3)
C6 B C5 112.6(3)
C10 B C5 112.9(3)
C6 B C1 113.2(3)
C10 B C1 110.9(3)
C5 B C1 104.8(3)
C2 C1 B 112.8(3)
C3 C2 C1 111.9(4)
C2 C3 C4 112.8(4)
C3 C4 C5 112.2(3)
C4 C5 B 113.4(3)
C13 C6 C7 112.4(4)
C13 C6 B 110.3(4)
C7 C6 B 109.7(4)
C8 C7 C6 115.9(4)
C9 C8 C7 114.6(4)
C8 C9 C10 114.7(4)
C9 C10 C11 112.5(3)
C9 C10 B 111.7(3)
C11 C10 B 110.4(3)
C12 C11 C10 115.8(4)
C11 C12 C13 115.6(4)
C6 C13 C12 114.8(4)
O60 Mg O50 173.94(10)
O60 Mg O30 86.69(9)
O50 Mg O30 87.44(9)
O60 Mg O20 90.89(10)
O50 Mg O20 90.36(10)
O30 Mg O20 87.43(9)
O60 Mg O40 89.28(10)
O50 Mg O40 89.03(10)
O30 Mg O40 88.32(9)
O20 Mg O40 175.73(9)
O60 Mg Br 92.74(7)
O50 Mg Br 93.13(7)
O30 Mg Br 179.32(8)
O20 Mg Br 92.19(7)
O40 Mg Br 92.06(7)
C24 O20 C21 108.6(2)
C24 O20 Mg 126.62(19)
C21 O20 Mg 124.60(19)
O20 C21 C22 106.4(3)
C21 C22 C23 103.0(3)
C24 C23 C22 102.5(3)
O20 C24 C23 104.8(3)
C31 O30 C34 108.9(2)
C31 O30 Mg 124.93(19)
C34 O30 Mg 126.04(19)
O30 C31 C32 105.5(3)
C31 C32 C33 102.1(3)
C34 C33 C32 102.4(3)
O30 C34 C33 105.2(3)
C41' O40 C44 106.6(6)
C41' O40 C41 9(2)
C44 O40 C41 108.7(5)
C41' O40 C44' 107.9(5)
C44 O40 C44' 3.1(12)
C41 O40 C44' 109.5(6)
C41' O40 Mg 127.5(5)
C44 O40 Mg 125.4(4)
C41 O40 Mg 125.9(4)
C44' O40 Mg 124.4(4)
O40 C41 C42 106.6(6)
C41 C42 C43 103.0(8)
C44 C43 C42 102.8(8)
O40 C44 C43 104.6(7)
O40 C41' C42' 105.3(7)
C41' C42' C43' 102.1(9)
C44' C43' C42' 101.2(8)
O40 C44' C43' 106.8(6)
C54 O50 C51 108.2(3)
C54 O50 Mg 125.5(2)
C51 O50 Mg 122.3(2)
O50 C51 C52 106.8(3)
C53 C52 C51 104.3(3)
C52 C53 C54 103.7(3)
O50 C54 C53 105.0(3)
C64' O60 C61 104.1(6)
C64' O60 C64 16.8(7)
C61 O60 C64 108.3(3)
C64' O60 C61' 107.2(7)
C61 O60 C61' 15.7(10)
C64 O60 C61' 106.7(6)
C64' O60 Mg 122.9(5)
C61 O60 Mg 122.0(3)
C64 O60 Mg 126.8(3)
C61' O60 Mg 126.5(5)
O60 C61 C62 107.5(4)
C61 C62 C63 105.2(4)
C64 C63 C62 105.4(5)
O60 C64 C63 104.5(4)
O60 C61' C62' 103.2(8)
C63' C62' C61' 104.0(8)
C64' C63' C62' 105.7(7)
O60 C64' C63' 107.7(7)
C74 O70 C71 113.7(11)
O70 C71 C72 106.1(9)
C73 C72 C71 104.6(9)
C72 C73 C74 104.8(8)
O70 C74 C73 106.2(9)
C74' O70' C71' 114.1(15)
O70' C71' C72' 104.1(14)
C73' C72' C71' 104.2(14)
C72' C73' C74' 105.5(12)
O70' C74' C73' 106.2(12)
C71" O70" C74" 114.3(16)
O70" C71" C72" 106.9(13)
C73" C72" C71" 105.8(11)
C72" C73" C74" 106.3(11)
O70" C74" C73" 106.4(12)

loop_
_geom_bond_atom_site_label_1
_geom_bond_atom_site_label_2
_geom_bond_distance
B C6 1.643(5)
B C10 1.644(5)
B C5 1.647(5)
B C1 1.649(5)
C1 C2 1.522(6)
C2 C3 1.509(7)
C3 C4 1.516(6)
C4 C5 1.519(6)
C6 C13 1.540(6)
C6 C7 1.545(7)
C7 C8 1.541(8)
C8 C9 1.511(7)
C9 C10 1.522(5)
C10 C11 1.532(6)
C11 C12 1.519(7)
C12 C13 1.544(7)
Mg O60 2.112(2)
Mg O50 2.113(3)
Mg O30 2.131(2)
Mg O20 2.142(2)
Mg O40 2.144(2)
Mg Br 2.5927(10)
O20 C24 1.464(4)
O20 C21 1.468(4)
C21 C22 1.515(5)
C22 C23 1.517(5)
C23 C24 1.514(5)
O30 C31 1.462(4)
O30 C34 1.464(4)
C31 C32 1.514(5)
C32 C33 1.521(7)
C33 C34 1.507(5)
O40 C41' 1.457(10)
O40 C44 1.463(7)
O40 C41 1.463(8)
O40 C44' 1.464(9)
C41 C42 1.498(10)
C42 C43 1.520(12)
C43 C44 1.502(11)
C41' C42' 1.494(12)
C42' C43' 1.533(12)
C43' C44' 1.496(11)
O50 C54 1.452(4)
O50 C51 1.453(4)
C51 C52 1.500(5)
C52 C53 1.487(6)
C53 C54 1.490(6)
O60 C64' 1.448(11)
O60 C61 1.451(5)
O60 C64 1.460(5)
O60 C61' 1.471(12)
C61 C62 1.487(7)
C62 C63 1.509(9)
C63 C64 1.480(7)
C61' C62' 1.509(13)
C62' C63' 1.502(13)
C63' C64' 1.483(12)
O70 C74 1.312(13)
O70 C71 1.316(15)
C71 C72 1.459(16)
C72 C73 1.40(2)
C73 C74 1.461(18)
O70' C74' 1.304(17)
O70' C71' 1.317(17)
C71' C72' 1.47(2)
C72' C73' 1.39(3)
C73' C74' 1.46(2)
O70" C71" 1.303(17)
O70" C74" 1.310(18)
C71" C72" 1.45(2)
C72" C73" 1.39(3)
C73" C74" 1.45(2)
